data_4349117
loop_
_publ_author_name
'Valverde-Mu\~noz, Francisco Javier'
'Seredyuk, Maksym'
'Mu\~noz, M Carmen'
'Znovjyak, Kateryna'
'Fritsky, Igor O.'
'Real, Jos\'e Antonio'

_publ_section_title
;
 Strong Cooperative Spin Crossover in 2D and 3D
 Fe<sup>II</sup>-M<sup>I,II</sup> Hofmann-Like Coordination Polymers Based
 on 2-Fluoropyrazine.
;
_journal_issue 20
_journal_name_full 'Inorganic chemistry'
_journal_page_first 10654
_journal_page_last 10665
_journal_paper_doi 10.1021/acs.inorgchem.6b01901
_journal_volume 55
_journal_year 2016
_chemical_formula_sum 'C12 H6 F2 Fe N8 Pd'
_chemical_formula_weight 462.50
_space_group_crystal_system orthorhombic
_space_group_IT_number 53
_space_group_name_Hall '-P 2ac 2'
_space_group_name_H-M_alt 'P m n a'
_atom_sites_solution_hydrogens geom
_audit_creation_method SHELXL-2014
_cell_angle_alpha 90
_cell_angle_beta 90
_cell_angle_gamma 90
_cell_formula_units_Z 2
_cell_length_a 7.2646(2)
_cell_length_b 6.9726(3)
_cell_length_c 14.7703(5)
_cell_measurement_reflns_used 914
_cell_measurement_temperature 98.5(3)
_cell_measurement_theta_max 29.1180
_cell_measurement_theta_min 3.1080
_cell_volume 748.16(5)
_computing_cell_refinement 'CrysAlisPro 2015'
_computing_data_collection 'CrysAlisPro 2015'
_computing_data_reduction 'CrysAlisPro 2015'
_computing_structure_refinement 'SHELXL-2014 (Sheldrick, 2014)'
_computing_structure_solution 'SHELXS-2014 (Sheldrick, 2014)'
_diffrn_ambient_temperature 98.5(3)
_diffrn_measured_fraction_theta_full 0.964
_diffrn_measured_fraction_theta_max 0.891
_diffrn_measurement_device_type 'SuperNova Sapphire3'
_diffrn_radiation_type MoK\a
_diffrn_radiation_wavelength 0.71073
_diffrn_reflns_av_R_equivalents 0.0381
_diffrn_reflns_av_unetI/netI 0.0481
_diffrn_reflns_Laue_measured_fraction_full 0.964
_diffrn_reflns_Laue_measured_fraction_max 0.891
_diffrn_reflns_limit_h_max 9
_diffrn_reflns_limit_h_min -9
_diffrn_reflns_limit_k_max 9
_diffrn_reflns_limit_k_min -7
_diffrn_reflns_limit_l_max 19
_diffrn_reflns_limit_l_min -19
_diffrn_reflns_number 3318
_diffrn_reflns_point_group_measured_fraction_full 0.964
_diffrn_reflns_point_group_measured_fraction_max 0.891
_diffrn_reflns_theta_full 25.000
_diffrn_reflns_theta_max 29.712
_diffrn_reflns_theta_min 2.921
_exptl_absorpt_coefficient_mu 2.206
_exptl_absorpt_correction_T_max 1.00000
_exptl_absorpt_correction_T_min 0.88663
_exptl_absorpt_correction_type multi-scan
_exptl_absorpt_process_details 'CrysAlisPro 1.171.38.41q'
_exptl_crystal_colour red
_exptl_crystal_density_diffrn 2.053
_exptl_crystal_description prismatic
_exptl_crystal_F_000 448
_exptl_crystal_size_max 0.150
_exptl_crystal_size_mid 0.080
_exptl_crystal_size_min 0.080
_refine_diff_density_max 0.645
_refine_diff_density_min -0.537
_refine_diff_density_rms 0.125
_refine_ls_extinction_method none
_refine_ls_goodness_of_fit_ref 0.975
_refine_ls_hydrogen_treatment constr
_refine_ls_matrix_type full
_refine_ls_number_parameters 69
_refine_ls_number_reflns 1018
_refine_ls_number_restraints 0
_refine_ls_restrained_S_all 0.975
_refine_ls_R_factor_all 0.0564
_refine_ls_R_factor_gt 0.0346
_refine_ls_shift/su_max 0.025
_refine_ls_shift/su_mean 0.007
_refine_ls_structure_factor_coef Fsqd
_refine_ls_weighting_details 'w=1/[\s^2^(Fo^2^)+(0.0177P)^2^+1.5654P] where P=(Fo^2^+2Fc^2^)/3'
_refine_ls_weighting_scheme calc
_refine_ls_wR_factor_gt 0.0591
_refine_ls_wR_factor_ref 0.0683
_reflns_Friedel_coverage 0.000
_reflns_number_gt 761
_reflns_number_total 1018
_reflns_threshold_expression 'I > 2\s(I)'
_cod_data_source_file ic6b01901_si_003.cif
_cod_data_source_block shelx
_cod_original_cell_volume 748.17(5)
_cod_database_code 4349117
_shelx_space_group_comment
;
The symmetry employed for this shelxl refinement is uniquely defined
by the following loop, which should always be used as a source of
symmetry information in preference to the above space-group names.
They are only intended as comments.
;
_shelx_estimated_absorpt_t_min 0.733
_shelx_estimated_absorpt_t_max 0.843
_shelxl_version_number 2014-1

loop_
_space_group_symop_operation_xyz
'x, y, z'
'-x+1/2, -y, z+1/2'
'x, -y, -z'
'-x+1/2, y, -z+1/2'
'-x, -y, -z'
'x-1/2, y, -z-1/2'
'-x, y, z'
'x-1/2, -y, z-1/2'

loop_
_atom_site_label
_atom_site_type_symbol
_atom_site_fract_x
_atom_site_fract_y
_atom_site_fract_z
_atom_site_U_iso_or_equiv
_atom_site_adp_type
_atom_site_occupancy
_atom_site_site_symmetry_order
_atom_site_calc_flag
_atom_site_refinement_flags_posn
_atom_site_refinement_flags_adp
_atom_site_refinement_flags_occupancy
Pd Pd 0.5000 0.0000 0.5000 0.00641(13) Uani 1 4 d S T P
Fe Fe 0.0000 -0.5000 0.5000 0.0066(2) Uani 1 4 d S T P
N1 N 0.0000 -0.5806(6) 0.6291(3) 0.0090(8) Uani 1 2 d S T P
N2 N 0.1901(3) -0.3100(4) 0.52258(18) 0.0089(6) Uani 1 1 d . . .
N3 N 0.0000 -0.6952(8) 0.8105(3) 0.0243(11) Uani 1 2 d S T P
C1 C 0.0000 -0.7675(8) 0.6524(3) 0.0143(11) Uani 1 2 d S T P
H1 H 0.0000 -0.8626 0.6083 0.017 Uiso 1 2 calc R U P
C2 C 0.0000 -0.8155(8) 0.7437(4) 0.0192(12) Uani 1 2 d S T P
C3 C 0.0000 -0.5098(9) 0.7868(4) 0.0207(11) Uani 1 2 d S T P
H3 H 0.0000 -0.4169 0.8320 0.025 Uiso 1 2 calc R U P
C4 C 0.0000 -0.4524(7) 0.6976(4) 0.0132(11) Uani 1 2 d S T P
H4 H 0.0000 -0.3221 0.6842 0.016 Uiso 1 2 calc R U P
C5 C 0.3047(4) -0.1974(5) 0.5198(2) 0.0104(7) Uani 1 1 d . . .
F F 0.0000 -1.0050(6) 0.7640(2) 0.0373(9) Uani 1 2 d S T P

loop_
_atom_site_aniso_label
_atom_site_aniso_U_11
_atom_site_aniso_U_22
_atom_site_aniso_U_33
_atom_site_aniso_U_23
_atom_site_aniso_U_13
_atom_site_aniso_U_12
Pd 0.00488(19) 0.0044(2) 0.0099(3) 0.0001(3) 0.000 0.000
Fe 0.0047(3) 0.0042(4) 0.0108(5) 0.0013(5) 0.000 0.000
N1 0.0045(15) 0.010(2) 0.012(2) 0.0006(18) 0.000 0.000
N2 0.0088(11) 0.0074(13) 0.0105(15) 0.0001(12) -0.0017(10) 0.0025(10)
N3 0.032(2) 0.030(3) 0.012(2) 0.006(2) 0.000 0.000
C1 0.014(2) 0.015(3) 0.013(3) -0.001(2) 0.000 0.000
C2 0.024(2) 0.016(3) 0.017(3) 0.011(3) 0.000 0.000
C3 0.022(2) 0.023(3) 0.018(3) -0.001(3) 0.000 0.000
C4 0.015(2) 0.008(3) 0.016(3) -0.004(2) 0.000 0.000
C5 0.0096(13) 0.0109(16) 0.0108(19) 0.0003(14) -0.0009(12) 0.0042(12)
F 0.078(2) 0.0150(16) 0.0194(19) 0.0097(19) 0.000 0.000

loop_
_atom_type_symbol
_atom_type_description
_atom_type_scat_dispersion_real
_atom_type_scat_dispersion_imag
_atom_type_scat_source
C C 0.0033 0.0016 'International Tables Vol C Tables 4.2.6.8 and 6.1.1.4'
H H 0.0000 0.0000 'International Tables Vol C Tables 4.2.6.8 and 6.1.1.4'
N N 0.0061 0.0033 'International Tables Vol C Tables 4.2.6.8 and 6.1.1.4'
F F 0.0171 0.0103 'International Tables Vol C Tables 4.2.6.8 and 6.1.1.4'
Fe Fe 0.3463 0.8444 'International Tables Vol C Tables 4.2.6.8 and 6.1.1.4'
Pd Pd -0.9988 1.0072 'International Tables Vol C Tables 4.2.6.8 and 6.1.1.4'

loop_
_geom_angle_atom_site_label_1
_geom_angle_atom_site_label_2
_geom_angle_atom_site_label_3
_geom_angle
_geom_angle_site_symmetry_1
_geom_angle_site_symmetry_3
C5 Pd C5 89.53(17) 5_656 7_655
C5 Pd C5 90.47(17) 5_656 3_556
C5 Pd C5 180.00(18) 7_655 3_556
C5 Pd C5 180.0 5_656 .
C5 Pd C5 90.47(17) 7_655 .
C5 Pd C5 89.53(17) 3_556 .
N1 Fe N1 180.0 . 5_546
N2 Fe N1 91.61(11) . .
N2 Fe N1 88.39(11) 5_546 .
N2 Fe N1 91.61(11) 7 .
N2 Fe N1 88.39(11) 3_546 .
N2 Fe N1 88.39(11) . 5_546
N2 Fe N1 91.61(11) 5_546 5_546
N2 Fe N1 88.39(11) 7 5_546
N2 Fe N1 91.61(11) 3_546 5_546
N2 Fe N2 180.0 . 5_546
N2 Fe N2 90.60(14) . 7
N2 Fe N2 89.40(14) 5_546 7
N2 Fe N2 89.40(14) . 3_546
N2 Fe N2 90.60(14) 5_546 3_546
N2 Fe N2 180.00(15) 7 3_546
C1 N1 C4 116.6(4) . .
C1 N1 Fe 121.3(3) . .
C4 N1 Fe 122.1(3) . .
C5 N2 Fe 168.0(3) . .
C2 N3 C3 115.2(5) . .
N1 C1 C2 118.8(5) . .
N1 C1 H1 120.6 . .
C2 C1 H1 120.6 . .
N3 C2 F 117.6(5) . .
N3 C2 C1 125.7(5) . .
F C2 C1 116.7(5) . .
N3 C3 C4 122.1(6) . .
N3 C3 H3 119.0 . .
C4 C3 H3 119.0 . .
N1 C4 C3 121.7(5) . .
N1 C4 H4 119.2 . .
C3 C4 H4 119.2 . .
N2 C5 Pd 173.6(3) . .

loop_
_geom_bond_atom_site_label_1
_geom_bond_atom_site_label_2
_geom_bond_distance
_geom_bond_site_symmetry_2
Pd C5 1.998(3) 5_656
Pd C5 1.998(3) 7_655
Pd C5 1.998(3) 3_556
Pd C5 1.998(3) .
Fe N1 1.987(4) .
Fe N1 1.987(4) 5_546
Fe N2 1.943(3) .
Fe N2 1.943(3) 5_546
Fe N2 1.943(3) 7
Fe N2 1.943(3) 3_546
N1 C1 1.348(6) .
N1 C4 1.351(6) .
N2 C5 1.145(4) .
N3 C2 1.295(7) .
N3 C3 1.339(8) .
C1 C2 1.389(7) .
C1 H1 0.9300 .
C2 F 1.355(6) .
C3 C4 1.377(7) .
C3 H3 0.9300 .
C4 H4 0.9300 .
